data_4329893
loop_
_publ_author_name
'Pablo Albor\'es'
'Christian Plenk'
'Eva Rentschler'

_publ_contact_author_address
;INQUIMAE-DQIAyQF
Facultad de Ciencias Exactas y Naturales
Universidad de Buenos Aires
Ciudad Universitaria-Pabell\'on 2- 3 Piso
Buenos Aires-Argentina
;
_publ_contact_author_email albores@qi.fcen.uba.ar
_publ_contact_author_name 'Dr. Pablo Albores'
_publ_contact_author_phone 0541145763380
_publ_section_title
;
 Tailoring the Exchange Interaction in Covalently Linked Basic Carboxylate
 Clusters through Bridging Ligand Selection
;
_journal_name_full 'Inorganic Chemistry'
_journal_page_first 8373
_journal_page_last 8384
_journal_paper_doi 10.1021/ic300911j
_journal_volume 51
_journal_year 2012
_chemical_formula_sum 'C74 H126 Co2 Fe4 N6 O28'
_chemical_formula_weight 1889.07
_chemical_name_systematic
;
 ?
;
_space_group_IT_number 15
_symmetry_cell_setting monoclinic
_symmetry_space_group_name_Hall '-C 2yc'
_symmetry_space_group_name_H-M 'C 1 2/c 1'
_atom_sites_solution_hydrogens geom
_atom_sites_solution_primary direct
_atom_sites_solution_secondary difmap
_audit_creation_method SHELXL-97
_cell_angle_alpha 90.00
_cell_angle_beta 106.037(2)
_cell_angle_gamma 90.00
_cell_formula_units_Z 4
_cell_length_a 24.7319(18)
_cell_length_b 13.9415(10)
_cell_length_c 29.238(2)
_cell_measurement_temperature 173(2)
_cell_volume 9688.9(12)
_computing_structure_refinement 'SHELXL-97 (Sheldrick, 1997)'
_diffrn_ambient_temperature 173(2)
_diffrn_measured_fraction_theta_full 0.991
_diffrn_measured_fraction_theta_max 0.991
_diffrn_radiation_monochromator graphite
_diffrn_radiation_source 'fine-focus sealed tube'
_diffrn_radiation_type MoK\a
_diffrn_radiation_wavelength 0.71069
_diffrn_reflns_av_R_equivalents 0.0829
_diffrn_reflns_av_sigmaI/netI 0.0639
_diffrn_reflns_limit_h_max 30
_diffrn_reflns_limit_h_min -28
_diffrn_reflns_limit_k_max 17
_diffrn_reflns_limit_k_min -17
_diffrn_reflns_limit_l_max 34
_diffrn_reflns_limit_l_min -36
_diffrn_reflns_number 49283
_diffrn_reflns_theta_full 26.52
_diffrn_reflns_theta_max 26.52
_diffrn_reflns_theta_min 1.69
_exptl_absorpt_coefficient_mu 0.988
_exptl_absorpt_correction_T_max 1.000000
_exptl_absorpt_correction_T_min 0.740986
_exptl_absorpt_correction_type multi-scan
_exptl_absorpt_process_details
;
[c.f. r.h. blessing, acta cryst. (1995), a51, 33-38]
;
_exptl_crystal_colour 'dark brown'
_exptl_crystal_density_diffrn 1.295
_exptl_crystal_description prism
_exptl_crystal_F_000 3976
_exptl_crystal_size_max 0.32
_exptl_crystal_size_mid 0.24
_exptl_crystal_size_min 0.22
_refine_diff_density_max 0.958
_refine_diff_density_min -0.450
_refine_diff_density_rms 0.078
_refine_ls_extinction_method none
_refine_ls_goodness_of_fit_ref 1.024
_refine_ls_hydrogen_treatment mixed
_refine_ls_matrix_type full
_refine_ls_number_parameters 541
_refine_ls_number_reflns 9989
_refine_ls_number_restraints 9
_refine_ls_restrained_S_all 1.023
_refine_ls_R_factor_all 0.0928
_refine_ls_R_factor_gt 0.0441
_refine_ls_shift/su_max 0.001
_refine_ls_shift/su_mean 0.000
_refine_ls_structure_factor_coef Fsqd
_refine_ls_weighting_details 'calc w=1/[\s^2^(Fo^2^)+(0.0423P)^2^+25.6974P] where P=(Fo^2^+2Fc^2^)/3'
_refine_ls_weighting_scheme calc
_refine_ls_wR_factor_gt 0.0964
_refine_ls_wR_factor_ref 0.1200
_reflns_number_gt 6446
_reflns_number_total 9989
_reflns_threshold_expression >2sigma(I)
_cod_data_source_file ic300911j_si_001_3.cif
_cod_data_source_block pa456_0m
_cod_original_cell_volume 9689(2)
_cod_database_code 4329893

loop_
_symmetry_equiv_pos_as_xyz
'x, y, z'
'-x, y, -z+1/2'
'x+1/2, y+1/2, z'
'-x+1/2, y+1/2, -z+1/2'
'-x, -y, -z'
'x, -y, z-1/2'
'-x+1/2, -y+1/2, -z'
'x+1/2, -y+1/2, z-1/2'

loop_
_atom_site_label
_atom_site_type_symbol
_atom_site_fract_x
_atom_site_fract_y
_atom_site_fract_z
_atom_site_U_iso_or_equiv
_atom_site_adp_type
_atom_site_occupancy
_atom_site_symmetry_multiplicity
_atom_site_calc_flag
_atom_site_refinement_flags
_atom_site_disorder_assembly
_atom_site_disorder_group
C1 C 0.80209(16) 0.8218(3) 0.64636(13) 0.0343(9) Uani 1 1 d . A .
C1S C 0.67720(19) 0.9290(3) 0.46993(18) 0.0533(12) Uani 1 1 d . . .
C2 C 0.84121(18) 1.0029(3) 0.45926(13) 0.0396(10) Uani 1 1 d . . .
C2S C 0.6849(2) 0.8322(3) 0.48878(18) 0.0619(13) Uani 1 1 d . . .
H2S1 H 0.7169 0.8304 0.5163 0.093 Uiso 1 1 calc R . .
H2S2 H 0.6909 0.7894 0.4650 0.093 Uiso 1 1 calc R . .
H2S3 H 0.6519 0.8127 0.4976 0.093 Uiso 1 1 calc R . .
C3 C 0.87629(19) 1.3660(3) 0.70414(14) 0.0428(10) Uani 1 1 d . . .
C4 C 0.84504(15) 1.0656(2) 0.72023(13) 0.0306(8) Uani 1 1 d . . .
H4 H 0.8192 1.0652 0.6903 0.037 Uiso 1 1 calc R . .
C5 C 0.93591(14) 1.0757(2) 0.76664(12) 0.0243(7) Uani 1 1 d . . .
C6 C 0.92012(16) 1.0714(3) 0.80821(13) 0.0343(9) Uani 1 1 d . . .
H6 H 0.9467 1.0741 0.8377 0.041 Uiso 1 1 calc R . .
C7 C 0.82506(16) 1.0603(3) 0.76029(13) 0.0371(9) Uani 1 1 d . . .
H7 H 0.7867 1.0551 0.7572 0.044 Uiso 1 1 calc R . .
C8 C 0.66989(17) 1.0943(3) 0.59866(16) 0.0450(10) Uani 1 1 d . . .
C9 C 0.98274(18) 0.7923(3) 0.63820(16) 0.0473(11) Uani 1 1 d D . .
C10 C 0.78352(19) 0.7513(3) 0.67861(15) 0.0453(11) Uani 1 1 d . . .
C11 C 0.94537(16) 0.8815(3) 0.63301(13) 0.0320(8) Uani 1 1 d . A .
C12 C 0.99804(17) 1.2809(3) 0.57717(15) 0.0450(10) Uani 1 1 d D . .
C13 C 0.86328(16) 1.0629(3) 0.80449(14) 0.0395(10) Uani 1 1 d . . .
H13 H 0.8510 1.0590 0.8318 0.047 Uiso 1 1 calc R . .
C14 C 0.82384(15) 1.0254(3) 0.50458(12) 0.0313(8) Uani 1 1 d . A .
C15 C 0.6408(2) 1.1811(5) 0.5755(3) 0.127(3) Uani 1 1 d . . .
H15A H 0.6356 1.1769 0.5418 0.190 Uiso 1 1 calc R . .
H15B H 0.6631 1.2366 0.5878 0.190 Uiso 1 1 calc R . .
H15C H 0.6049 1.1863 0.5818 0.190 Uiso 1 1 calc R . .
C16 C 0.8426(2) 0.8949(3) 0.45161(16) 0.0563(13) Uani 1 1 d . . .
H16A H 0.8055 0.8691 0.4468 0.084 Uiso 1 1 calc R . .
H16B H 0.8677 0.8656 0.4791 0.084 Uiso 1 1 calc R . .
H16C H 0.8556 0.8821 0.4241 0.084 Uiso 1 1 calc R . .
C17 C 0.72747(15) 1.0808(3) 0.58903(13) 0.0318(8) Uani 1 1 d . A .
C18 C 0.87994(17) 1.2824(3) 0.67115(13) 0.0341(9) Uani 1 1 d . A .
C19 C 0.95573(16) 1.2128(3) 0.58979(13) 0.0346(9) Uani 1 1 d . A .
C20 C 0.6326(3) 1.0098(5) 0.5788(4) 0.146(4) Uani 1 1 d . . .
H20A H 0.6498 0.9519 0.5938 0.219 Uiso 1 1 calc R . .
H20B H 0.6275 1.0057 0.5451 0.219 Uiso 1 1 calc R . .
H20C H 0.5967 1.0180 0.5850 0.219 Uiso 1 1 calc R . .
C22 C 0.9064(2) 1.3389(4) 0.75573(15) 0.0676(15) Uani 1 1 d . . .
H22A H 0.9040 1.3913 0.7764 0.101 Uiso 1 1 calc R . .
H22B H 0.9453 1.3254 0.7585 0.101 Uiso 1 1 calc R . .
H22C H 0.8889 1.2832 0.7647 0.101 Uiso 1 1 calc R . .
C23 C 0.6805(3) 1.0957(9) 0.6506(2) 0.207(6) Uani 1 1 d . . .
H23A H 0.6997 1.0379 0.6638 0.310 Uiso 1 1 calc R . .
H23B H 0.6453 1.0998 0.6584 0.310 Uiso 1 1 calc R . .
H23C H 0.7033 1.1502 0.6635 0.310 Uiso 1 1 calc R . .
C24 C 0.7994(2) 1.0513(3) 0.41695(14) 0.0568(13) Uani 1 1 d . . .
H24A H 0.7627 1.0238 0.4126 0.085 Uiso 1 1 calc R . .
H24B H 0.8113 1.0416 0.3887 0.085 Uiso 1 1 calc R . .
H24C H 0.7979 1.1188 0.4230 0.085 Uiso 1 1 calc R . .
C26 C 0.8151(2) 1.3903(4) 0.70068(17) 0.0685(15) Uani 1 1 d . . .
H26A H 0.8138 1.4427 0.7217 0.103 Uiso 1 1 calc R . .
H26B H 0.7970 1.3353 0.7096 0.103 Uiso 1 1 calc R . .
H26C H 0.7960 1.4082 0.6686 0.103 Uiso 1 1 calc R . .
C27 C 0.9001(2) 1.0448(4) 0.4669(2) 0.0745(16) Uani 1 1 d . . .
H27A H 0.9131 1.0321 0.4394 0.112 Uiso 1 1 calc R . .
H27B H 0.9253 1.0158 0.4943 0.112 Uiso 1 1 calc R . .
H27C H 0.8989 1.1128 0.4716 0.112 Uiso 1 1 calc R . .
C29 C 0.9054(3) 1.4513(3) 0.6886(2) 0.0802(18) Uani 1 1 d . . .
H29A H 0.9039 1.5054 0.7086 0.120 Uiso 1 1 calc R . .
H29B H 0.8866 1.4670 0.6561 0.120 Uiso 1 1 calc R . .
H29C H 0.9439 1.4353 0.6914 0.120 Uiso 1 1 calc R . .
C30 C 0.7821(2) 0.6509(3) 0.65954(19) 0.0693(15) Uani 1 1 d . . .
H30A H 0.7700 0.6074 0.6802 0.104 Uiso 1 1 calc R . .
H30B H 0.8191 0.6330 0.6580 0.104 Uiso 1 1 calc R . .
H30C H 0.7564 0.6480 0.6282 0.104 Uiso 1 1 calc R . .
C32 C 0.8211(4) 0.7582(5) 0.72866(19) 0.141(4) Uani 1 1 d . . .
H32A H 0.8210 0.8228 0.7399 0.212 Uiso 1 1 calc R . .
H32B H 0.8588 0.7404 0.7291 0.212 Uiso 1 1 calc R . .
H32C H 0.8076 0.7157 0.7489 0.212 Uiso 1 1 calc R . .
C34 C 0.7230(3) 0.7804(4) 0.6765(3) 0.117(3) Uani 1 1 d . . .
H34A H 0.7229 0.8442 0.6888 0.175 Uiso 1 1 calc R . .
H34B H 0.7080 0.7367 0.6953 0.175 Uiso 1 1 calc R . .
H34C H 0.7001 0.7786 0.6441 0.175 Uiso 1 1 calc R . .
N1S N 0.67158(19) 1.0047(3) 0.45620(17) 0.0749(13) Uani 1 1 d . . .
N1 N 1.00556(12) 1.0824(2) 0.72995(9) 0.0262(6) Uani 1 1 d . . .
N2 N 0.89955(12) 1.0712(2) 0.72318(10) 0.0263(6) Uani 1 1 d . . .
O1 O 0.85910(9) 1.07094(16) 0.61523(8) 0.0266(5) Uani 1 1 d . . .
O2 O 0.78863(11) 0.81092(18) 0.60181(8) 0.0348(6) Uani 1 1 d . . .
O3 O 0.75022(10) 1.15422(18) 0.57789(10) 0.0382(6) Uani 1 1 d . . .
O4 O 0.89842(10) 0.87704(18) 0.60183(9) 0.0360(6) Uani 1 1 d . . .
O5 O 0.96284(10) 0.95159(18) 0.65959(9) 0.0340(6) Uani 1 1 d . . .
O6 O 0.90415(11) 1.23289(19) 0.57206(9) 0.0366(6) Uani 1 1 d . . .
O7 O 0.82955(11) 0.89618(18) 0.66461(8) 0.0361(6) Uani 1 1 d . . .
O8 O 0.83733(11) 1.26824(18) 0.63549(9) 0.0362(6) Uani 1 1 d . . .
O9 O 0.79585(11) 1.29810(19) 0.53635(10) 0.0366(6) Uani 1 1 d D . .
O10 O 0.97386(10) 1.14207(19) 0.61634(9) 0.0367(6) Uani 1 1 d . . .
O11 O 0.81507(11) 0.95549(18) 0.52871(8) 0.0356(6) Uani 1 1 d . . .
O12 O 0.74814(11) 0.99809(18) 0.59424(10) 0.0393(6) Uani 1 1 d . . .
O13 O 0.92420(11) 1.23368(18) 0.68054(9) 0.0354(6) Uani 1 1 d . . .
O14 O 0.82028(12) 1.11231(18) 0.51482(8) 0.0395(7) Uani 1 1 d . . .
Fe1 Fe 0.83204(2) 1.17943(4) 0.579975(17) 0.02720(13) Uani 1 1 d . A .
Fe2 Fe 0.82808(2) 0.95193(4) 0.598712(17) 0.02622(13) Uani 1 1 d . A .
Co1 Co 0.933754(19) 1.08869(3) 0.664484(16) 0.02612(12) Uani 1 1 d . A .
C21A C 0.9841(4) 0.7574(7) 0.5896(3) 0.100(3) Uani 0.787(6) 1 d PD A 1
H21A H 0.9464 0.7482 0.5701 0.150 Uiso 0.787(6) 1 calc PR A 1
H21B H 1.0042 0.6978 0.5928 0.150 Uiso 0.787(6) 1 calc PR A 1
H21C H 1.0027 0.8042 0.5752 0.150 Uiso 0.787(6) 1 calc PR A 1
C33A C 0.9524(4) 0.7142(6) 0.6596(4) 0.119(4) Uani 0.787(6) 1 d PD A 1
H33A H 0.9153 0.7042 0.6389 0.179 Uiso 0.787(6) 1 calc PR A 1
H33B H 0.9499 0.7346 0.6903 0.179 Uiso 0.787(6) 1 calc PR A 1
H33C H 0.9733 0.6554 0.6628 0.179 Uiso 0.787(6) 1 calc PR A 1
C35A C 1.0412(3) 0.8097(5) 0.6692(3) 0.094(3) Uani 0.787(6) 1 d PD A 1
H35A H 1.0630 0.7521 0.6713 0.140 Uiso 0.787(6) 1 calc PR A 1
H35B H 1.0397 0.8282 0.7004 0.140 Uiso 0.787(6) 1 calc PR A 1
H35C H 1.0584 0.8600 0.6557 0.140 Uiso 0.787(6) 1 calc PR A 1
C21B C 0.9562(11) 0.7081(19) 0.6098(12) 0.100(3) Uani 0.213(6) 1 d PD A 2
H21D H 0.9824 0.6557 0.6155 0.150 Uiso 0.213(6) 1 calc PR A 2
H21E H 0.9458 0.7243 0.5766 0.150 Uiso 0.213(6) 1 calc PR A 2
H21F H 0.9233 0.6898 0.6189 0.150 Uiso 0.213(6) 1 calc PR A 2
C33B C 0.9975(16) 0.764(2) 0.6915(8) 0.119(4) Uani 0.213(6) 1 d PD A 2
H33D H 1.0127 0.8191 0.7107 0.179 Uiso 0.213(6) 1 calc PR A 2
H33E H 1.0248 0.7136 0.6978 0.179 Uiso 0.213(6) 1 calc PR A 2
H33F H 0.9641 0.7430 0.6992 0.179 Uiso 0.213(6) 1 calc PR A 2
C35B C 1.0343(8) 0.8297(18) 0.6251(11) 0.094(3) Uani 0.213(6) 1 d PD A 2
H35D H 1.0503 0.8822 0.6457 0.140 Uiso 0.213(6) 1 calc PR A 2
H35E H 1.0236 0.8514 0.5927 0.140 Uiso 0.213(6) 1 calc PR A 2
H35F H 1.0616 0.7793 0.6288 0.140 Uiso 0.213(6) 1 calc PR A 2
C25A C 1.0004(3) 1.2561(8) 0.5269(2) 0.117(4) Uani 0.823(6) 1 d PD B 1
H25A H 1.0132 1.1912 0.5263 0.175 Uiso 0.823(6) 1 calc PR B 1
H25B H 1.0259 1.2989 0.5177 0.175 Uiso 0.823(6) 1 calc PR B 1
H25C H 0.9635 1.2625 0.5053 0.175 Uiso 0.823(6) 1 calc PR B 1
C28A C 0.9805(3) 1.3827(5) 0.5815(5) 0.127(5) Uani 0.823(6) 1 d PD B 1
H28A H 0.9438 1.3933 0.5602 0.191 Uiso 0.823(6) 1 calc PR B 1
H28B H 1.0070 1.4254 0.5735 0.191 Uiso 0.823(6) 1 calc PR B 1
H28C H 0.9795 1.3947 0.6136 0.191 Uiso 0.823(6) 1 calc PR B 1
C31A C 1.0576(2) 1.2650(5) 0.6089(2) 0.074(2) Uani 0.823(6) 1 d PD B 1
H31A H 1.0678 1.1988 0.6074 0.112 Uiso 0.823(6) 1 calc PR B 1
H31B H 1.0591 1.2813 0.6411 0.112 Uiso 0.823(6) 1 calc PR B 1
H31C H 1.0833 1.3047 0.5982 0.112 Uiso 0.823(6) 1 calc PR B 1
C25B C 1.0419(12) 1.218(2) 0.5644(12) 0.117(4) Uani 0.177(6) 1 d PD B 2
H25D H 1.0583 1.1760 0.5905 0.175 Uiso 0.177(6) 1 calc PR B 2
H25E H 1.0707 1.2581 0.5581 0.175 Uiso 0.177(6) 1 calc PR B 2
H25F H 1.0244 1.1811 0.5366 0.175 Uiso 0.177(6) 1 calc PR B 2
C28B C 0.9686(13) 1.341(3) 0.5350(12) 0.127(5) Uani 0.177(6) 1 d PD B 2
H28D H 0.9306 1.3528 0.5358 0.191 Uiso 0.177(6) 1 calc PR B 2
H28E H 0.9682 1.3073 0.5063 0.191 Uiso 0.177(6) 1 calc PR B 2
H28F H 0.9881 1.4007 0.5360 0.191 Uiso 0.177(6) 1 calc PR B 2
C31B C 1.0244(12) 1.334(2) 0.6233(8) 0.074(2) Uani 0.177(6) 1 d PD B 2
H31D H 1.0382 1.2881 0.6485 0.112 Uiso 0.177(6) 1 calc PR B 2
H31E H 0.9967 1.3740 0.6311 0.112 Uiso 0.177(6) 1 calc PR B 2
H31F H 1.0551 1.3724 0.6197 0.112 Uiso 0.177(6) 1 calc PR B 2
H9B H 0.811(2) 1.351(2) 0.5443(19) 0.089 Uiso 1 1 d D . .
H9A H 0.7615(8) 1.301(4) 0.5322(19) 0.089 Uiso 1 1 d D . .

loop_
_atom_site_aniso_label
_atom_site_aniso_U_11
_atom_site_aniso_U_22
_atom_site_aniso_U_33
_atom_site_aniso_U_23
_atom_site_aniso_U_13
_atom_site_aniso_U_12
C1 0.037(2) 0.032(2) 0.034(2) 0.0043(17) 0.0097(17) 0.0018(17)
C1S 0.047(3) 0.046(3) 0.062(3) -0.001(2) 0.007(2) -0.006(2)
C2 0.055(3) 0.039(2) 0.030(2) -0.0003(17) 0.0197(19) 0.0041(19)
C2S 0.070(3) 0.039(3) 0.068(3) 0.006(2) 0.007(3) 0.003(2)
C3 0.059(3) 0.032(2) 0.032(2) -0.0059(17) 0.0028(19) 0.005(2)
C4 0.0256(19) 0.035(2) 0.031(2) -0.0027(15) 0.0060(15) 0.0001(15)
C5 0.0226(17) 0.0269(18) 0.0225(17) 0.0005(14) 0.0047(14) 0.0016(14)
C6 0.030(2) 0.050(2) 0.0230(19) 0.0002(16) 0.0074(16) 0.0015(17)
C7 0.028(2) 0.048(2) 0.036(2) -0.0057(18) 0.0107(17) -0.0012(17)
C8 0.032(2) 0.047(2) 0.061(3) 0.004(2) 0.021(2) 0.0041(19)
C9 0.040(2) 0.042(3) 0.058(3) -0.006(2) 0.009(2) 0.0107(19)
C10 0.063(3) 0.036(2) 0.039(2) 0.0041(18) 0.017(2) -0.010(2)
C11 0.031(2) 0.037(2) 0.030(2) 0.0007(17) 0.0121(17) 0.0041(16)
C12 0.034(2) 0.060(3) 0.041(2) 0.015(2) 0.0090(19) -0.009(2)
C13 0.037(2) 0.056(3) 0.029(2) -0.0030(18) 0.0152(17) -0.0020(19)
C14 0.031(2) 0.035(2) 0.0236(18) -0.0013(16) 0.0003(15) 0.0004(16)
C15 0.062(4) 0.111(5) 0.233(9) 0.093(6) 0.084(5) 0.053(4)
C16 0.085(4) 0.045(3) 0.045(3) -0.005(2) 0.028(3) 0.010(2)
C17 0.0268(19) 0.034(2) 0.032(2) 0.0009(16) 0.0042(16) -0.0007(16)
C18 0.042(2) 0.029(2) 0.030(2) 0.0047(16) 0.0065(18) -0.0026(18)
C19 0.032(2) 0.042(2) 0.029(2) 0.0000(17) 0.0080(17) -0.0033(18)
C20 0.053(4) 0.089(5) 0.319(13) -0.042(6) 0.090(6) -0.024(4)
C22 0.098(4) 0.055(3) 0.036(2) -0.011(2) -0.005(3) 0.022(3)
C23 0.085(5) 0.48(2) 0.073(5) -0.012(8) 0.046(4) 0.090(9)
C24 0.092(4) 0.057(3) 0.024(2) 0.002(2) 0.021(2) 0.008(3)
C26 0.077(4) 0.074(4) 0.049(3) -0.018(3) 0.009(3) 0.027(3)
C27 0.066(4) 0.087(4) 0.084(4) -0.004(3) 0.045(3) -0.007(3)
C29 0.117(5) 0.035(3) 0.093(4) -0.014(3) 0.035(4) -0.014(3)
C30 0.101(4) 0.035(3) 0.077(4) 0.013(2) 0.034(3) -0.004(3)
C32 0.228(9) 0.133(6) 0.036(3) 0.034(4) -0.010(4) -0.111(6)
C34 0.127(6) 0.063(4) 0.209(8) 0.041(5) 0.130(6) 0.017(4)
N1S 0.074(3) 0.044(3) 0.096(4) 0.014(2) 0.006(3) -0.006(2)
N1 0.0245(15) 0.0307(16) 0.0232(14) 0.0003(12) 0.0063(12) 0.0007(13)
N2 0.0248(16) 0.0264(16) 0.0264(16) -0.0026(12) 0.0050(13) -0.0021(12)
O1 0.0259(13) 0.0281(13) 0.0246(12) 0.0010(10) 0.0052(10) 0.0005(10)
O2 0.0389(15) 0.0354(15) 0.0288(14) -0.0018(11) 0.0069(11) -0.0031(12)
O3 0.0290(14) 0.0324(15) 0.0505(17) 0.0092(12) 0.0066(12) 0.0011(11)
O4 0.0321(15) 0.0382(15) 0.0346(14) -0.0060(12) 0.0039(12) 0.0034(12)
O5 0.0336(15) 0.0347(15) 0.0307(14) -0.0028(12) 0.0039(11) 0.0054(12)
O6 0.0325(15) 0.0459(16) 0.0290(14) 0.0098(12) 0.0046(12) -0.0032(12)
O7 0.0461(16) 0.0335(15) 0.0276(13) -0.0014(11) 0.0084(12) -0.0085(12)
O8 0.0381(15) 0.0356(15) 0.0313(14) -0.0063(11) 0.0036(12) 0.0019(12)
O9 0.0349(16) 0.0332(15) 0.0345(15) 0.0053(12) -0.0024(13) -0.0005(12)
O10 0.0331(15) 0.0454(16) 0.0330(14) 0.0092(12) 0.0119(12) 0.0015(12)
O11 0.0461(16) 0.0362(15) 0.0226(13) -0.0004(11) 0.0063(12) -0.0068(12)
O12 0.0317(15) 0.0300(15) 0.0569(18) 0.0038(13) 0.0134(13) -0.0003(12)
O13 0.0395(16) 0.0325(14) 0.0299(14) -0.0023(11) 0.0024(12) 0.0022(12)
O14 0.0593(19) 0.0329(15) 0.0223(13) 0.0000(11) 0.0044(12) 0.0043(13)
Fe1 0.0273(3) 0.0282(3) 0.0229(3) 0.0017(2) 0.0015(2) -0.0005(2)
Fe2 0.0281(3) 0.0275(3) 0.0218(3) 0.0001(2) 0.0048(2) -0.0008(2)
Co1 0.0248(3) 0.0313(3) 0.0209(2) 0.0008(2) 0.00396(19) 0.0008(2)
C21A 0.079(6) 0.128(8) 0.085(6) -0.045(5) 0.009(4) 0.059(5)
C33A 0.112(8) 0.056(5) 0.205(12) 0.057(6) 0.069(8) 0.031(5)
C35A 0.051(4) 0.076(5) 0.118(7) -0.033(5) -0.036(4) 0.039(4)
C21B 0.079(6) 0.128(8) 0.085(6) -0.045(5) 0.009(4) 0.059(5)
C33B 0.112(8) 0.056(5) 0.205(12) 0.057(6) 0.069(8) 0.031(5)
C35B 0.051(4) 0.076(5) 0.118(7) -0.033(5) -0.036(4) 0.039(4)
C25A 0.094(6) 0.212(11) 0.050(4) 0.012(5) 0.029(4) -0.079(7)
C28A 0.071(5) 0.036(4) 0.297(15) 0.025(6) 0.087(8) -0.008(4)
C31A 0.041(4) 0.100(5) 0.076(5) 0.028(4) 0.005(3) -0.027(3)
C25B 0.094(6) 0.212(11) 0.050(4) 0.012(5) 0.029(4) -0.079(7)
C28B 0.071(5) 0.036(4) 0.297(15) 0.025(6) 0.087(8) -0.008(4)
C31B 0.041(4) 0.100(5) 0.076(5) 0.028(4) 0.005(3) -0.027(3)

loop_
_atom_type_symbol
_atom_type_description
_atom_type_scat_dispersion_real
_atom_type_scat_dispersion_imag
_atom_type_scat_source
C C 0.0033 0.0016 'International Tables Vol C Tables 4.2.6.8 and 6.1.1.4'
H H 0.0000 0.0000 'International Tables Vol C Tables 4.2.6.8 and 6.1.1.4'
N N 0.0061 0.0033 'International Tables Vol C Tables 4.2.6.8 and 6.1.1.4'
O O 0.0106 0.0060 'International Tables Vol C Tables 4.2.6.8 and 6.1.1.4'
Fe Fe 0.3463 0.8444 'International Tables Vol C Tables 4.2.6.8 and 6.1.1.4'
Co Co 0.3494 0.9721 'International Tables Vol C Tables 4.2.6.8 and 6.1.1.4'

loop_
_geom_angle_atom_site_label_1
_geom_angle_atom_site_label_2
_geom_angle_atom_site_label_3
_geom_angle
_geom_angle_site_symmetry_1
_geom_angle_site_symmetry_3
O2 C1 O7 119.3(3) . .
O2 C1 C10 121.6(3) . .
O7 C1 C10 119.0(3) . .
O2 C1 Fe2 62.81(19) . .
O7 C1 Fe2 56.51(18) . .
C10 C1 Fe2 173.2(3) . .
N1S C1S C2S 178.6(6) . .
C16 C2 C27 109.9(4) . .
C16 C2 C24 110.7(4) . .
C27 C2 C24 110.7(4) . .
C16 C2 C14 110.6(3) . .
C27 C2 C14 106.2(3) . .
C24 C2 C14 108.6(3) . .
C29 C3 C26 110.4(4) . .
C29 C3 C18 107.0(4) . .
C26 C3 C18 110.9(3) . .
C29 C3 C22 110.1(4) . .
C26 C3 C22 108.9(4) . .
C18 C3 C22 109.6(3) . .
N2 C4 C7 122.5(3) . .
N2 C5 C6 123.7(3) . .
N2 C5 N1 118.2(3) . 2_756
C6 C5 N1 118.1(3) . 2_756
C5 C6 C13 117.6(3) . .
C13 C7 C4 118.5(3) . .
C23 C8 C15 112.9(6) . .
C23 C8 C20 108.9(7) . .
C15 C8 C20 107.2(5) . .
C23 C8 C17 106.4(4) . .
C15 C8 C17 112.0(4) . .
C20 C8 C17 109.5(4) . .
C21B C9 C35A 132.1(12) . .
C21B C9 C21A 48.7(14) . .
C35A C9 C21A 110.6(6) . .
C21B C9 C35B 113.8(17) . .
C35A C9 C35B 50.2(10) . .
C21A C9 C35B 68.7(11) . .
C21B C9 C11 115.2(11) . .
C35A C9 C11 112.5(4) . .
C21A C9 C11 109.7(4) . .
C35B C9 C11 102.8(10) . .
C21B C9 C33A 58.7(15) . .
C35A C9 C33A 111.4(6) . .
C21A C9 C33A 107.0(6) . .
C35B C9 C33A 151.1(10) . .
C11 C9 C33A 105.3(4) . .
C21B C9 C33B 108(2) . .
C35A C9 C33B 60.9(14) . .
C21A C9 C33B 143.6(12) . .
C35B C9 C33B 111.0(18) . .
C11 C9 C33B 105.8(12) . .
C33A C9 C33B 54.7(13) . .
C30 C10 C32 111.4(5) . .
C30 C10 C1 110.6(4) . .
C32 C10 C1 110.5(4) . .
C30 C10 C34 108.0(4) . .
C32 C10 C34 110.9(6) . .
C1 C10 C34 105.2(4) . .
O5 C11 O4 125.3(3) . .
O5 C11 C9 118.6(3) . .
O4 C11 C9 116.1(3) . .
C28A C12 C28B 57.1(17) . .
C28A C12 C25B 143.9(13) . .
C28B C12 C25B 110(2) . .
C28A C12 C31B 61.9(13) . .
C28B C12 C31B 117(2) . .
C25B C12 C31B 109.7(19) . .
C28A C12 C31A 109.8(6) . .
C28B C12 C31A 138.5(13) . .
C25B C12 C31A 55.2(14) . .
C31B C12 C31A 54.8(13) . .
C28A C12 C25A 112.6(6) . .
C28B C12 C25A 58.3(18) . .
C25B C12 C25A 54.1(13) . .
C31B C12 C25A 147.7(11) . .
C31A C12 C25A 105.4(5) . .
C28A C12 C19 109.5(4) . .
C28B C12 C19 109.5(13) . .
C25B C12 C19 106.6(13) . .
C31B C12 C19 104.0(11) . .
C31A C12 C19 111.9(4) . .
C25A C12 C19 107.5(4) . .
C7 C13 C6 119.7(3) . .
O11 C14 O14 125.4(3) . .
O11 C14 C2 117.3(3) . .
O14 C14 C2 117.2(3) . .
O3 C17 O12 125.8(3) . .
O3 C17 C8 117.0(3) . .
O12 C17 C8 117.2(3) . .
O13 C18 O8 124.7(3) . .
O13 C18 C3 118.3(3) . .
O8 C18 C3 117.0(3) . .
O10 C19 O6 124.9(3) . .
O10 C19 C12 118.9(3) . .
O6 C19 C12 116.2(3) . .
N1 N1 C5 114.1(3) 2_756 2_756
N1 N1 Co1 117.8(3) 2_756 .
C5 N1 Co1 128.1(2) 2_756 .
C4 N2 C5 117.9(3) . .
C4 N2 Co1 125.2(2) . .
C5 N2 Co1 116.6(2) . .
Fe2 O1 Fe1 122.15(12) . .
Fe2 O1 Co1 122.14(12) . .
Fe1 O1 Co1 114.61(11) . .
C1 O2 Fe2 86.7(2) . .
C17 O3 Fe1 130.3(2) . .
C11 O4 Fe2 128.2(2) . .
C11 O5 Co1 134.5(2) . .
C19 O6 Fe1 134.2(2) . .
C1 O7 Fe2 92.6(2) . .
C18 O8 Fe1 127.4(2) . .
C19 O10 Co1 123.0(2) . .
C14 O11 Fe2 126.5(2) . .
C17 O12 Fe2 130.6(2) . .
C18 O13 Co1 128.2(2) . .
C14 O14 Fe1 130.8(2) . .
O1 Fe1 O6 99.90(10) . .
O1 Fe1 O8 96.92(10) . .
O6 Fe1 O8 90.15(11) . .
O1 Fe1 O3 94.54(10) . .
O6 Fe1 O3 165.56(10) . .
O8 Fe1 O3 88.46(11) . .
O1 Fe1 O14 94.61(10) . .
O6 Fe1 O14 88.00(11) . .
O8 Fe1 O14 168.46(10) . .
O3 Fe1 O14 90.50(11) . .
O1 Fe1 O9 175.76(10) . .
O6 Fe1 O9 83.23(10) . .
O8 Fe1 O9 85.88(11) . .
O3 Fe1 O9 82.33(10) . .
O14 Fe1 O9 82.59(10) . .
O1 Fe2 O11 100.71(10) . .
O1 Fe2 O4 99.43(10) . .
O11 Fe2 O4 87.21(11) . .
O1 Fe2 O12 93.37(10) . .
O11 Fe2 O12 92.74(11) . .
O4 Fe2 O12 166.98(11) . .
O1 Fe2 O7 101.30(10) . .
O11 Fe2 O7 157.97(10) . .
O4 Fe2 O7 88.29(11) . .
O12 Fe2 O7 86.90(11) . .
O1 Fe2 O2 162.06(10) . .
O11 Fe2 O2 96.73(10) . .
O4 Fe2 O2 85.54(10) . .
O12 Fe2 O2 81.53(10) . .
O7 Fe2 O2 61.41(9) . .
O1 Fe2 C1 131.94(12) . .
O11 Fe2 C1 127.25(12) . .
O4 Fe2 C1 87.12(12) . .
O12 Fe2 C1 82.55(11) . .
O7 Fe2 C1 30.89(11) . .
O2 Fe2 C1 30.54(10) . .
O1 Co1 O5 96.01(10) . .
O1 Co1 O10 94.28(10) . .
O5 Co1 O10 92.53(10) . .
O1 Co1 O13 98.05(10) . .
O5 Co1 O13 165.85(10) . .
O10 Co1 O13 84.89(10) . .
O1 Co1 N2 94.15(10) . .
O5 Co1 N2 100.03(10) . .
O10 Co1 N2 164.05(11) . .
O13 Co1 N2 80.54(10) . .
O1 Co1 N1 164.69(10) . .
O5 Co1 N1 79.16(10) . .
O10 Co1 N1 100.41(10) . .
O13 Co1 N1 87.61(10) . .
N2 Co1 N1 72.67(10) . .

loop_
_geom_bond_atom_site_label_1
_geom_bond_atom_site_label_2
_geom_bond_distance
_geom_bond_site_symmetry_2
C1 O2 1.261(4) .
C1 O7 1.273(4) .
C1 C10 1.519(5) .
C1 Fe2 2.478(4) .
C1S N1S 1.125(6) .
C1S C2S 1.450(6) .
C2 C16 1.523(6) .
C2 C27 1.528(6) .
C2 C24 1.532(6) .
C2 C14 1.534(5) .
C3 C29 1.522(6) .
C3 C26 1.527(6) .
C3 C18 1.531(5) .
C3 C22 1.534(6) .
C4 N2 1.329(4) .
C4 C7 1.393(5) .
C5 N2 1.340(4) .
C5 C6 1.377(5) .
C5 N1 1.426(4) 2_756
C6 C13 1.385(5) .
C7 C13 1.375(5) .
C8 C23 1.468(8) .
C8 C15 1.474(7) .
C8 C20 1.510(7) .
C8 C17 1.538(5) .
C9 C21B 1.482(18) .
C9 C35A 1.500(7) .
C9 C21A 1.510(8) .
C9 C35B 1.521(18) .
C9 C11 1.532(5) .
C9 C33A 1.548(8) .
C9 C33B 1.550(19) .
C10 C30 1.504(6) .
C10 C32 1.505(7) .
C10 C34 1.536(7) .
C11 O5 1.249(4) .
C11 O4 1.264(4) .
C12 C28A 1.500(8) .
C12 C28B 1.500(19) .
C12 C25B 1.52(2) .
C12 C31B 1.518(18) .
C12 C31A 1.524(7) .
C12 C25A 1.525(8) .
C12 C19 1.532(5) .
C14 O11 1.257(4) .
C14 O14 1.257(4) .
C17 O3 1.253(4) .
C17 O12 1.254(4) .
C18 O13 1.253(4) .
C18 O8 1.277(4) .
C19 O10 1.258(4) .
C19 O6 1.269(4) .
N1 N1 1.276(5) 2_756
N1 C5 1.426(4) 2_756
N1 Co1 2.224(3) .
N2 Co1 2.127(3) .
O1 Fe2 1.836(2) .
O1 Fe1 1.849(2) .
O1 Co1 2.019(2) .
O2 Fe2 2.208(3) .
O3 Fe1 2.038(3) .
O4 Fe2 2.009(3) .
O5 Co1 2.061(2) .
O6 Fe1 2.005(3) .
O7 Fe2 2.068(2) .
O8 Fe1 2.017(2) .
O9 Fe1 2.129(3) .
O10 Co1 2.072(2) .
O11 Fe2 1.983(2) .
O12 Fe2 2.049(3) .
O13 Co1 2.103(3) .
O14 Fe1 2.070(2) .
